data_7031215
loop_
_publ_author_name
'Shen, Yali'
'Lu, Jialin'
'Tang, Chunying'
'Fang, Wang'
'Jia, Dingxian'
'Zhang, Yong'

_publ_section_title
;
 Syntheses and properties of 2-D and 3-D Pb-Ag heterometallic iodides
 decorated with ethylene polyamines at the Pb(ii) center.
;
_journal_issue 24
_journal_name_full 'Dalton transactions (Cambridge, England : 2003)'
_journal_page_first 9116
_journal_page_last 9125
_journal_paper_doi 10.1039/c4dt00358f
_journal_volume 43
_journal_year 2014
_chemical_formula_moiety 'C6 H16 Ag I3 N2 Pb'
_chemical_formula_sum 'C6 H16 Ag I3 N2 Pb'
_chemical_formula_weight 811.97
_chemical_name_systematic
; 
 ? 
;
_space_group_IT_number 14
_symmetry_cell_setting monoclinic
_symmetry_Int_Tables_number 14
_symmetry_space_group_name_Hall '-P 2yn'
_symmetry_space_group_name_H-M 'P 1 21/n 1'
_atom_sites_solution_hydrogens geom
_atom_sites_solution_primary direct
_atom_sites_solution_secondary difmap
_audit_creation_method SHELXL-97
_cell_angle_alpha 90.00
_cell_angle_beta 91.196(4)
_cell_angle_gamma 90.00
_cell_formula_units_Z 4
_cell_length_a 12.1274(16)
_cell_length_b 10.2793(14)
_cell_length_c 12.8221(18)
_cell_measurement_reflns_used 5582
_cell_measurement_temperature 223(2)
_cell_measurement_theta_max 25.35
_cell_measurement_theta_min 3.0
_cell_volume 1598.1(4)
_computing_cell_refinement CrystalClear
_computing_data_collection CrystalClear
_computing_data_reduction CrystalStructure
_computing_structure_refinement 'SHELXL-97 (Sheldrick, 1997)'
_computing_structure_solution 'SHELXS-97 (Sheldrick, 1990)'
_diffrn_ambient_temperature 223(2)
_diffrn_detector_area_resol_mean 7.31
_diffrn_measured_fraction_theta_full 0.996
_diffrn_measured_fraction_theta_max 0.996
_diffrn_measurement_device_type 'Rigaku Mercury'
_diffrn_measurement_method \w
_diffrn_radiation_monochromator graphite
_diffrn_radiation_source 'fine-focus sealed tube'
_diffrn_radiation_type MoK\a
_diffrn_radiation_wavelength 0.71070
_diffrn_reflns_av_R_equivalents 0.0535
_diffrn_reflns_av_sigmaI/netI 0.0606
_diffrn_reflns_limit_h_max 14
_diffrn_reflns_limit_h_min -14
_diffrn_reflns_limit_k_max 11
_diffrn_reflns_limit_k_min -12
_diffrn_reflns_limit_l_max 14
_diffrn_reflns_limit_l_min -15
_diffrn_reflns_number 15063
_diffrn_reflns_theta_full 25.35
_diffrn_reflns_theta_max 25.35
_diffrn_reflns_theta_min 3.03
_exptl_absorpt_coefficient_mu 17.513
_exptl_absorpt_correction_T_max 0.1787
_exptl_absorpt_correction_T_min 0.0772
_exptl_absorpt_correction_type multi-scan
_exptl_absorpt_process_details 'Jacobson, R. (1998) Private communication'
_exptl_crystal_colour 'light yellow'
_exptl_crystal_density_diffrn 3.375
_exptl_crystal_density_method 'not measured'
_exptl_crystal_description block
_exptl_crystal_F_000 1416
_exptl_crystal_size_max 0.30
_exptl_crystal_size_mid 0.25
_exptl_crystal_size_min 0.15
_refine_diff_density_max 0.757
_refine_diff_density_min -1.044
_refine_diff_density_rms 0.424
_refine_ls_extinction_coef 0.0031(3)
_refine_ls_extinction_expression Fc^*^=kFc[1+0.001xFc^2^\l^3^/sin(2\q)]^-1/4^
_refine_ls_extinction_method SHELXL
_refine_ls_goodness_of_fit_ref 1.013
_refine_ls_hydrogen_treatment constr
_refine_ls_matrix_type full
_refine_ls_number_parameters 124
_refine_ls_number_reflns 2921
_refine_ls_number_restraints 1
_refine_ls_restrained_S_all 1.014
_refine_ls_R_factor_all 0.0520
_refine_ls_R_factor_gt 0.0344
_refine_ls_shift/su_max 0.000
_refine_ls_shift/su_mean 0.000
_refine_ls_structure_factor_coef Fsqd
_refine_ls_weighting_details 'calc w=1/[\s^2^(Fo^2^)+(0.1004P)^2^+0.0000P] where P=(Fo^2^+2Fc^2^)/3'
_refine_ls_weighting_scheme calc
_refine_ls_wR_factor_gt 0.0758
_refine_ls_wR_factor_ref 0.1116
_reflns_number_gt 1920
_reflns_number_total 2921
_reflns_threshold_expression >2sigma(I)
_cod_data_source_file c4dt00358f2.cif
_cod_data_source_block shelxl
_cod_original_sg_symbol_H-M 'P 21/n'
_cod_database_code 7031215

loop_
_symmetry_equiv_pos_as_xyz
'x, y, z'
'-x+1/2, y+1/2, -z+1/2'
'-x, -y, -z'
'x-1/2, -y-1/2, z-1/2'

loop_
_atom_site_label
_atom_site_type_symbol
_atom_site_fract_x
_atom_site_fract_y
_atom_site_fract_z
_atom_site_U_iso_or_equiv
_atom_site_adp_type
_atom_site_occupancy
_atom_site_symmetry_multiplicity
_atom_site_calc_flag
_atom_site_refinement_flags
Ag1 Ag 0.61523(18) 0.4079(2) 0.56933(16) 0.0540(6) Uani 1 1 d .
Pb1 Pb 0.87532(6) 0.23002(7) 0.73106(6) 0.0430(3) Uani 1 1 d .
I3 I 0.64811(13) 0.40396(14) 0.78868(11) 0.0464(5) Uani 1 1 d .
I2 I 0.79825(15) 0.25891(17) 0.49933(12) 0.0582(5) Uani 1 1 d .
I1 I 0.59714(13) 0.67735(14) 0.50679(12) 0.0485(5) Uani 1 1 d .
N1 N 0.976(2) 0.4466(19) 0.735(2) 0.061(8) Uani 1 1 d .
N2 N 1.0741(17) 0.188(2) 0.6796(17) 0.062(6) Uani 1 1 d .
C1 C 1.093(3) 0.423(3) 0.725(5) 0.063(3) Uani 1 1 d D
H1A H 1.1237 0.4234 0.7958 0.187 Uiso 1 1 calc R
H1B H 1.1227 0.4989 0.6909 0.187 Uiso 1 1 calc R
C2 C 1.141(4) 0.310(4) 0.674(4) 0.061(3) Uani 1 1 d D
H2A H 1.2134 0.2929 0.7047 0.219 Uiso 1 1 calc R
H2B H 1.1516 0.3308 0.6007 0.219 Uiso 1 1 calc R
C3 C 0.936(3) 0.542(2) 0.660(3) 0.056(14) Uani 1 1 d .
H3A H 0.9271 0.6245 0.6944 0.159 Uiso 1 1 calc R
H3B H 0.8657 0.5145 0.6315 0.159 Uiso 1 1 calc R
H3C H 0.9875 0.5508 0.6051 0.159 Uiso 1 1 calc R
C4 C 0.963(4) 0.506(3) 0.843(3) 0.066(17) Uani 1 1 d .
H4A H 0.9796 0.4414 0.8954 0.189 Uiso 1 1 calc R
H4B H 0.8893 0.5366 0.8510 0.189 Uiso 1 1 calc R
H4C H 1.0138 0.5775 0.8515 0.189 Uiso 1 1 calc R
C5 C 1.090(2) 0.128(3) 0.5747(18) 0.066(9) Uani 1 1 d .
H5A H 1.1662 0.1366 0.5560 0.114 Uiso 1 1 calc R
H5B H 1.0445 0.1721 0.5238 0.114 Uiso 1 1 calc R
H5C H 1.0706 0.0380 0.5771 0.114 Uiso 1 1 calc R
C6 C 1.124(2) 0.096(3) 0.750(3) 0.055(10) Uani 1 1 d .
H6A H 1.2026 0.1026 0.7477 0.133 Uiso 1 1 calc R
H6B H 1.1016 0.0094 0.7306 0.133 Uiso 1 1 calc R
H6C H 1.1004 0.1133 0.8200 0.133 Uiso 1 1 calc R

loop_
_atom_site_aniso_label
_atom_site_aniso_U_11
_atom_site_aniso_U_22
_atom_site_aniso_U_33
_atom_site_aniso_U_23
_atom_site_aniso_U_13
_atom_site_aniso_U_12
Ag1 0.0515(14) 0.0558(13) 0.0542(13) 0.0007(10) -0.0075(10) 0.0056(11)
Pb1 0.0433(5) 0.0442(5) 0.0412(5) -0.0004(3) -0.0023(4) -0.0005(3)
I3 0.0601(10) 0.0414(8) 0.0380(8) 0.0037(6) 0.0063(7) 0.0076(7)
I2 0.0523(11) 0.0865(12) 0.0356(9) 0.0000(8) -0.0071(8) 0.0203(8)
I1 0.0497(10) 0.0531(9) 0.0424(9) 0.0053(7) -0.0062(7) -0.0065(7)
N1 0.060(18) 0.057(12) 0.064(2) 0.006(13) -0.007(15) -0.003(11)
N2 0.061(12) 0.060(15) 0.055(13) -0.047(12) 0.005(10) -0.005(11)
C1 0.046(18) 0.062(2) 0.065(8) 0.001(3) 0.003(3) 0.002(16)
C2 0.050(5) 0.063(6) 0.070(6) 0.005(5) 0.004(4) -0.003(5)
C3 0.061(4) 0.034(14) 0.09(2) 0.027(15) -0.05(3) -0.028(19)
C4 0.058(4) 0.067(2) 0.10(3) -0.04(2) -0.02(3) -0.008(3)
C5 0.064(18) 0.063(3) 0.054(14) 0.008(15) 0.001(13) 0.024(18)
C6 0.041(17) 0.063(3) 0.056(2) 0.002(2) 0.008(17) 0.032(17)

loop_
_atom_type_symbol
_atom_type_description
_atom_type_scat_dispersion_real
_atom_type_scat_dispersion_imag
_atom_type_scat_source
C C 0.0033 0.0016 'International Tables Vol C Tables 4.2.6.8 and 6.1.1.4'
H H 0.0000 0.0000 'International Tables Vol C Tables 4.2.6.8 and 6.1.1.4'
N N 0.0061 0.0033 'International Tables Vol C Tables 4.2.6.8 and 6.1.1.4'
Pb Pb -3.3944 10.1111 'International Tables Vol C Tables 4.2.6.8 and 6.1.1.4'
I I -0.4742 1.8119 'International Tables Vol C Tables 4.2.6.8 and 6.1.1.4'
Ag Ag -0.8971 1.1015 'International Tables Vol C Tables 4.2.6.8 and 6.1.1.4'

loop_
_geom_angle_atom_site_label_1
_geom_angle_atom_site_label_2
_geom_angle_atom_site_label_3
_geom_angle
_geom_angle_site_symmetry_1
_geom_angle_site_symmetry_3
I3 Ag1 I2 102.13(7) . .
I3 Ag1 I1 116.08(9) . 3_666
I2 Ag1 I1 115.26(9) . 3_666
I3 Ag1 I1 107.30(8) . .
I2 Ag1 I1 118.79(9) . .
I1 Ag1 I1 97.80(7) 3_666 .
N1 Pb1 N2 72.3(8) . .
N1 Pb1 I2 94.0(6) . .
N2 Pb1 I2 92.0(5) . .
N1 Pb1 I3 155.9(6) . 2_646
N2 Pb1 I3 83.8(5) . 2_646
I2 Pb1 I3 90.00(5) . 2_646
N1 Pb1 I3 85.7(6) . .
N2 Pb1 I3 157.7(5) . .
I2 Pb1 I3 85.88(4) . .
I3 Pb1 I3 118.32(3) 2_646 .
N1 Pb1 I1 94.7(6) . 2_646
N2 Pb1 I1 98.9(5) . 2_646
I2 Pb1 I1 167.66(5) . 2_646
I3 Pb1 I1 85.56(4) 2_646 2_646
I3 Pb1 I1 86.11(4) . 2_646
Ag1 I3 Pb1 84.34(5) . 2_656
Ag1 I3 Pb1 83.63(6) . .
Pb1 I3 Pb1 125.25(5) 2_656 .
Ag1 I2 Pb1 88.34(6) . .
Ag1 I1 Ag1 82.20(7) 3_666 .
Ag1 I1 Pb1 116.84(7) 3_666 2_656
Ag1 I1 Pb1 82.74(6) . 2_656
C3 N1 C1 112(3) . .
C3 N1 C4 107(3) . .
C1 N1 C4 105(3) . .
C3 N1 Pb1 115.3(17) . .
C1 N1 Pb1 108.8(18) . .
C4 N1 Pb1 108.3(17) . .
C6 N2 C2 111(3) . .
C6 N2 C5 103(2) . .
C2 N2 C5 102(3) . .
C6 N2 Pb1 109.5(16) . .
C2 N2 Pb1 113(2) . .
C5 N2 Pb1 116.4(15) . .
N1 C1 C2 125(4) . .
N1 C1 H1A 106.1 . .
C2 C1 H1A 106.1 . .
N1 C1 H1B 106.1 . .
C2 C1 H1B 106.1 . .
H1A C1 H1B 106.3 . .
C1 C2 N2 115(3) . .
C1 C2 H2A 108.6 . .
N2 C2 H2A 108.6 . .
C1 C2 H2B 108.6 . .
N2 C2 H2B 108.6 . .
H2A C2 H2B 107.6 . .
N1 C3 H3A 109.5 . .
N1 C3 H3B 109.5 . .
H3A C3 H3B 109.5 . .
N1 C3 H3C 109.5 . .
H3A C3 H3C 109.5 . .
H3B C3 H3C 109.5 . .
N1 C4 H4A 109.5 . .
N1 C4 H4B 109.5 . .
H4A C4 H4B 109.5 . .
N1 C4 H4C 109.5 . .
H4A C4 H4C 109.5 . .
H4B C4 H4C 109.5 . .
N2 C5 H5A 109.5 . .
N2 C5 H5B 109.5 . .
H5A C5 H5B 109.5 . .
N2 C5 H5C 109.5 . .
H5A C5 H5C 109.5 . .
H5B C5 H5C 109.5 . .
N2 C6 H6A 109.5 . .
N2 C6 H6B 109.5 . .
H6A C6 H6B 109.5 . .
N2 C6 H6C 109.5 . .
H6A C6 H6C 109.5 . .
H6B C6 H6C 109.5 . .

loop_
_geom_bond_atom_site_label_1
_geom_bond_atom_site_label_2
_geom_bond_distance
_geom_bond_site_symmetry_2
Ag1 I3 2.833(2) .
Ag1 I2 2.857(3) .
Ag1 I1 2.872(3) 3_666
Ag1 I1 2.890(3) .
Pb1 N1 2.537(17) .
Pb1 N2 2.55(2) .
Pb1 I2 3.1103(18) .
Pb1 I3 3.3728(16) 2_646
Pb1 I3 3.3794(17) .
Pb1 I1 3.4141(17) 2_646
I3 Pb1 3.3728(16) 2_656
I1 Ag1 2.872(3) 3_666
I1 Pb1 3.4141(17) 2_656
N1 C3 1.45(3) .
N1 C1 1.45(4) .
N1 C4 1.53(4) .
N2 C6 1.44(4) .
N2 C2 1.49(4) .
N2 C5 1.50(3) .
C1 C2 1.47(2) .
C1 H1A 0.9700 .
C1 H1B 0.9700 .
C2 H2A 0.9700 .
C2 H2B 0.9700 .
C3 H3A 0.9600 .
C3 H3B 0.9600 .
C3 H3C 0.9600 .
C4 H4A 0.9600 .
C4 H4B 0.9600 .
C4 H4C 0.9600 .
C5 H5A 0.9600 .
C5 H5B 0.9600 .
C5 H5C 0.9600 .
C6 H6A 0.9600 .
C6 H6B 0.9600 .
C6 H6C 0.9600 .

loop_
_geom_torsion_atom_site_label_1
_geom_torsion_atom_site_label_2
_geom_torsion_atom_site_label_3
_geom_torsion_atom_site_label_4
_geom_torsion
_geom_torsion_site_symmetry_1
_geom_torsion_site_symmetry_4
I2 Ag1 I3 Pb1 127.68(7) . 2_656
I1 Ag1 I3 Pb1 -106.08(8) 3_666 2_656
I1 Ag1 I3 Pb1 2.03(7) . 2_656
I2 Ag1 I3 Pb1 1.19(7) . .
I1 Ag1 I3 Pb1 127.43(8) 3_666 .
I1 Ag1 I3 Pb1 -124.46(7) . .
N1 Pb1 I3 Ag1 93.3(6) . .
N2 Pb1 I3 Ag1 84.3(13) . .
I2 Pb1 I3 Ag1 -1.07(6) . .
I3 Pb1 I3 Ag1 -88.85(6) 2_646 .
I1 Pb1 I3 Ag1 -171.68(6) 2_646 .
N1 Pb1 I3 Pb1 14.8(6) . 2_656
N2 Pb1 I3 Pb1 5.8(13) . 2_656
I2 Pb1 I3 Pb1 -79.51(6) . 2_656
I3 Pb1 I3 Pb1 -167.29(7) 2_646 2_656
I1 Pb1 I3 Pb1 109.88(6) 2_646 2_656
I3 Ag1 I2 Pb1 -1.29(7) . .
I1 Ag1 I2 Pb1 -128.06(8) 3_666 .
I1 Ag1 I2 Pb1 116.43(8) . .
N1 Pb1 I2 Ag1 -84.3(6) . .
N2 Pb1 I2 Ag1 -156.7(5) . .
I3 Pb1 I2 Ag1 119.46(6) 2_646 .
I3 Pb1 I2 Ag1 1.06(6) . .
I1 Pb1 I2 Ag1 50.7(2) 2_646 .
I3 Ag1 I1 Ag1 -120.50(11) . 3_666
I2 Ag1 I1 Ag1 124.53(11) . 3_666
I1 Ag1 I1 Ag1 0.0 3_666 3_666
I3 Ag1 I1 Pb1 -2.01(7) . 2_656
I2 Ag1 I1 Pb1 -116.99(8) . 2_656
I1 Ag1 I1 Pb1 118.48(7) 3_666 2_656
N2 Pb1 N1 C3 116(3) . .
I2 Pb1 N1 C3 25(2) . .
I3 Pb1 N1 C3 124(2) 2_646 .
I3 Pb1 N1 C3 -60(2) . .
I1 Pb1 N1 C3 -146(2) 2_646 .
N2 Pb1 N1 C1 -11(3) . .
I2 Pb1 N1 C1 -101(3) . .
I3 Pb1 N1 C1 -2(4) 2_646 .
I3 Pb1 N1 C1 173(3) . .
I1 Pb1 N1 C1 87(3) 2_646 .
N2 Pb1 N1 C4 -124(2) . .
I2 Pb1 N1 C4 145(2) . .
I3 Pb1 N1 C4 -116(2) 2_646 .
I3 Pb1 N1 C4 59(2) . .
I1 Pb1 N1 C4 -26(2) 2_646 .
N1 Pb1 N2 C6 122(2) . .
I2 Pb1 N2 C6 -144.5(18) . .
I3 Pb1 N2 C6 -54.7(18) 2_646 .
I3 Pb1 N2 C6 131(2) . .
I1 Pb1 N2 C6 29.8(19) 2_646 .
N1 Pb1 N2 C2 -3(3) . .
I2 Pb1 N2 C2 91(3) . .
I3 Pb1 N2 C2 -180(3) 2_646 .
I3 Pb1 N2 C2 6(3) . .
I1 Pb1 N2 C2 -95(3) 2_646 .
N1 Pb1 N2 C5 -121(2) . .
I2 Pb1 N2 C5 -27.7(19) . .
I3 Pb1 N2 C5 62.1(19) 2_646 .
I3 Pb1 N2 C5 -111.8(17) . .
I1 Pb1 N2 C5 146.6(19) 2_646 .
C3 N1 C1 C2 -102(5) . .
C4 N1 C1 C2 142(5) . .
Pb1 N1 C1 C2 27(6) . .
N1 C1 C2 N2 -31(8) . .
C6 N2 C2 C1 -107(5) . .
C5 N2 C2 C1 143(4) . .
Pb1 N2 C2 C1 16(5) . .
